data_7063015
loop_
_publ_author_name
'Hu, Jing'
'Yu, Haifeng'

_publ_section_title
;
 Photoinduced solid-to-liquid transition of an N-benzylideneaniline
 derivative towards smart glass
;
_journal_issue 11
_journal_name_full 'New Journal of Chemistry'
_journal_page_first 4690
_journal_page_last 4698
_journal_paper_doi 10.1039/D4NJ00307A
_journal_volume 48
_journal_year 2024
_chemical_formula_sum 'C36 H57 N O2'
_chemical_formula_weight 535.82
_chemical_properties_physical Light-sensitive,Photo-sensitive
_space_group_crystal_system triclinic
_space_group_IT_number 2
_space_group_name_Hall '-P 1'
_space_group_name_H-M_alt 'P -1'
_atom_sites_solution_hydrogens geom
_atom_sites_solution_primary dual
_audit_creation_method SHELXL-2014/7
_audit_update_record
;
2024-01-17 deposited with the CCDC.	2024-02-15 downloaded from the CCDC.
;
_cell_angle_alpha 88.759(2)
_cell_angle_beta 87.229(2)
_cell_angle_gamma 77.614(3)
_cell_formula_units_Z 2
_cell_length_a 5.2253(2)
_cell_length_b 9.7160(3)
_cell_length_c 33.2617(10)
_cell_measurement_reflns_used 8169
_cell_measurement_temperature 180.00(10)
_cell_measurement_theta_max 29.1980
_cell_measurement_theta_min 2.1790
_cell_volume 1647.32(10)
_computing_structure_refinement 'SHELXL-2014/7 (Sheldrick, 2014)'
_diffrn_ambient_environment N~2~
_diffrn_ambient_temperature 180.00(10)
_diffrn_detector 'CCD plate'
_diffrn_measured_fraction_theta_full 0.999
_diffrn_measured_fraction_theta_max 0.998
_diffrn_measurement_device 'four-circle diffractometer'
_diffrn_measurement_device_type 'XtaLAB AFC12 (RINC): Kappa single'
_diffrn_radiation_monochromator graphite
_diffrn_radiation_probe x-ray
_diffrn_radiation_type 'Mo K\a'
_diffrn_radiation_wavelength 0.71073
_diffrn_reflns_av_R_equivalents 0.0242
_diffrn_reflns_av_unetI/netI 0.0343
_diffrn_reflns_Laue_measured_fraction_full 0.999
_diffrn_reflns_Laue_measured_fraction_max 0.998
_diffrn_reflns_limit_h_max 6
_diffrn_reflns_limit_h_min -6
_diffrn_reflns_limit_k_max 12
_diffrn_reflns_limit_k_min -10
_diffrn_reflns_limit_l_max 43
_diffrn_reflns_limit_l_min -42
_diffrn_reflns_number 19739
_diffrn_reflns_point_group_measured_fraction_full 0.999
_diffrn_reflns_point_group_measured_fraction_max 0.998
_diffrn_reflns_theta_full 25.242
_diffrn_reflns_theta_max 27.484
_diffrn_reflns_theta_min 2.146
_diffrn_source 'fine-focus sealed X-ray tube'
_diffrn_source_type 'Enhance (Mo) X-ray Source'
_exptl_absorpt_coefficient_mu 0.065
_exptl_absorpt_correction_T_max 1.00000
_exptl_absorpt_correction_T_min 0.72722
_exptl_absorpt_correction_type multi-scan
_exptl_absorpt_process_details
;
CrysAlisPro 1.171.39.29a (Rigaku Oxford Diffraction, 2015)
Empirical absorption correction using spherical harmonics,
 implemented in SCALE3 ABSPACK scaling algorithm.
;
_exptl_crystal_colour colorless
_exptl_crystal_density_diffrn 1.080
_exptl_crystal_description block
_exptl_crystal_F_000 592
_exptl_crystal_size_max 0.42
_exptl_crystal_size_mid 0.20
_exptl_crystal_size_min 0.08
_refine_diff_density_max 0.324
_refine_diff_density_min -0.192
_refine_diff_density_rms 0.038
_refine_ls_extinction_method none
_refine_ls_goodness_of_fit_ref 1.054
_refine_ls_hydrogen_treatment constr
_refine_ls_matrix_type full
_refine_ls_number_parameters 355
_refine_ls_number_reflns 7550
_refine_ls_number_restraints 0
_refine_ls_restrained_S_all 1.054
_refine_ls_R_factor_all 0.0692
_refine_ls_R_factor_gt 0.0496
_refine_ls_shift/su_max 0.001
_refine_ls_shift/su_mean 0.000
_refine_ls_structure_factor_coef Fsqd
_refine_ls_weighting_details 'w=1/[\s^2^(Fo^2^)+(0.0752P)^2^+0.2235P] where P=(Fo^2^+2Fc^2^)/3'
_refine_ls_weighting_scheme calc
_refine_ls_wR_factor_gt 0.1369
_refine_ls_wR_factor_ref 0.1472
_reflns_Friedel_coverage 0.000
_reflns_number_gt 5568
_reflns_number_total 7550
_reflns_threshold_expression 'I > 2\s(I)'
_cod_data_source_file d4nj00307a2.cif
_cod_data_source_block 3
_cod_depositor_comments 'Adding full bibliography for 7063015.cif.'
_cod_database_code 7063015
_shelx_shelxl_version_number 2014/7
_shelx_space_group_comment
;
The symmetry employed for this shelxl refinement is uniquely defined
by the following loop, which should always be used as a source of
symmetry information in preference to the above space-group names.
They are only intended as comments.
;

loop_
_space_group_symop_operation_xyz
'x, y, z'
'-x, -y, -z'

loop_
_atom_site_label
_atom_site_type_symbol
_atom_site_fract_x
_atom_site_fract_y
_atom_site_fract_z
_atom_site_U_iso_or_equiv
_atom_site_adp_type
_atom_site_occupancy
_atom_site_site_symmetry_order
_atom_site_calc_flag
_atom_site_refinement_flags_posn
_atom_site_refinement_flags_adp
_atom_site_refinement_flags_occupancy
_atom_site_disorder_assembly
_atom_site_disorder_group
O1 O 0.15940(17) 1.12051(9) 0.52336(3) 0.0317(2) Uani 1 1 d . . . . .
O2 O 0.40721(19) 0.37323(9) 0.81487(3) 0.0367(2) Uani 1 1 d . . . . .
N1 N 0.2124(2) 0.79033(11) 0.66349(3) 0.0293(2) Uani 1 1 d . . . . .
C1 C 0.2107(2) 0.87177(12) 0.62754(4) 0.0253(3) Uani 1 1 d . . . . .
C2 C 0.4144(2) 0.85708(13) 0.59775(4) 0.0281(3) Uani 1 1 d . . . . .
H2 H 0.5675 0.7893 0.6009 0.034 Uiso 1 1 calc R U . . .
C3 C 0.3897(2) 0.94205(12) 0.56384(4) 0.0273(3) Uani 1 1 d . . . . .
H3 H 0.5263 0.9312 0.5444 0.033 Uiso 1 1 calc R U . . .
C4 C 0.1612(2) 1.04425(12) 0.55842(4) 0.0246(3) Uani 1 1 d . . . . .
C5 C -0.0420(2) 1.06114(12) 0.58765(4) 0.0275(3) Uani 1 1 d . . . . .
H5 H -0.1945 1.1294 0.5844 0.033 Uiso 1 1 calc R U . . .
C6 C -0.0145(2) 0.97480(12) 0.62173(4) 0.0276(3) Uani 1 1 d . . . . .
H6 H -0.1509 0.9863 0.6412 0.033 Uiso 1 1 calc R U . . .
C7 C -0.0688(2) 1.22656(13) 0.51472(4) 0.0284(3) Uani 1 1 d . . . . .
H7A H -0.1037 1.2979 0.5354 0.034 Uiso 1 1 calc R U . . .
H7B H -0.2212 1.1851 0.5133 0.034 Uiso 1 1 calc R U . . .
C8 C -0.0057(2) 1.28963(12) 0.47459(4) 0.0268(3) Uani 1 1 d . . . . .
H8A H 0.0167 1.2170 0.4544 0.032 Uiso 1 1 calc R U . . .
H8B H 0.1605 1.3181 0.4760 0.032 Uiso 1 1 calc R U . . .
C9 C -0.2097(2) 1.41588(12) 0.46073(4) 0.0279(3) Uani 1 1 d . . . . .
H9A H -0.2345 1.4897 0.4806 0.034 Uiso 1 1 calc R U . . .
H9B H -0.3760 1.3884 0.4582 0.034 Uiso 1 1 calc R U . . .
C10 C -0.1220(2) 1.47148(12) 0.42035(4) 0.0282(3) Uani 1 1 d . . . . .
H10A H -0.0981 1.3962 0.4009 0.034 Uiso 1 1 calc R U . . .
H10B H 0.0476 1.4948 0.4232 0.034 Uiso 1 1 calc R U . . .
C11 C -0.3068(2) 1.60037(12) 0.40319(4) 0.0289(3) Uani 1 1 d . . . . .
H11A H -0.4766 1.5783 0.3995 0.035 Uiso 1 1 calc R U . . .
H11B H -0.3311 1.6773 0.4221 0.035 Uiso 1 1 calc R U . . .
C12 C -0.1968(2) 1.64575(13) 0.36302(4) 0.0288(3) Uani 1 1 d . . . . .
H12A H -0.1677 1.5666 0.3449 0.035 Uiso 1 1 calc R U . . .
H12B H -0.0275 1.6675 0.3673 0.035 Uiso 1 1 calc R U . . .
C13 C -0.3668(2) 1.77226(13) 0.34247(4) 0.0295(3) Uani 1 1 d . . . . .
H13A H -0.5377 1.7524 0.3383 0.035 Uiso 1 1 calc R U . . .
H13B H -0.3921 1.8533 0.3599 0.035 Uiso 1 1 calc R U . . .
C14 C -0.2441(3) 1.80730(13) 0.30224(4) 0.0319(3) Uani 1 1 d . . . . .
H14A H -0.2101 1.7239 0.2857 0.038 Uiso 1 1 calc R U . . .
H14B H -0.0765 1.8304 0.3069 0.038 Uiso 1 1 calc R U . . .
C15 C -0.4090(3) 1.92848(13) 0.27894(4) 0.0342(3) Uani 1 1 d . . . . .
H15A H -0.5750 1.9048 0.2735 0.041 Uiso 1 1 calc R U . . .
H15B H -0.4463 2.0119 0.2955 0.041 Uiso 1 1 calc R U . . .
C16 C -0.2755(3) 1.96187(16) 0.23937(5) 0.0455(4) Uani 1 1 d . . . . .
H16A H -0.2336 1.8776 0.2231 0.055 Uiso 1 1 calc R U . . .
H16B H -0.1120 1.9882 0.2449 0.055 Uiso 1 1 calc R U . . .
C17 C -0.4431(4) 2.08021(17) 0.21543(5) 0.0566(5) Uani 1 1 d . . . . .
H17A H -0.3475 2.0981 0.1912 0.085 Uiso 1 1 calc R U . . .
H17B H -0.4856 2.1640 0.2313 0.085 Uiso 1 1 calc R U . . .
H17C H -0.6017 2.0531 0.2087 0.085 Uiso 1 1 calc R U . . .
C18 C 0.4035(3) 0.69088(13) 0.67161(4) 0.0312(3) Uani 1 1 d . . . . .
H18 H 0.5461 0.6703 0.6533 0.037 Uiso 1 1 calc R U . . .
C19 C 0.4085(2) 0.60715(13) 0.70872(4) 0.0283(3) Uani 1 1 d . . . . .
C20 C 0.2065(2) 0.63848(13) 0.73860(4) 0.0288(3) Uani 1 1 d . . . . .
H20 H 0.0656 0.7131 0.7343 0.035 Uiso 1 1 calc R U . . .
C21 C 0.2103(2) 0.56204(13) 0.77407(4) 0.0284(3) Uani 1 1 d . . . . .
C22 C 0.4225(3) 0.44678(13) 0.77942(4) 0.0285(3) Uani 1 1 d . . . . .
C23 C 0.6246(3) 0.41409(14) 0.75048(4) 0.0343(3) Uani 1 1 d . . . . .
H23 H 0.7641 0.3384 0.7544 0.041 Uiso 1 1 calc R U . . .
C24 C 0.6176(3) 0.49520(14) 0.71552(4) 0.0342(3) Uani 1 1 d . . . . .
H24 H 0.7552 0.4742 0.6963 0.041 Uiso 1 1 calc R U . . .
C25 C 0.0015(3) 0.60118(15) 0.80703(4) 0.0405(3) Uani 1 1 d . . . . .
H25A H 0.0763 0.6328 0.8300 0.061 Uiso 1 1 calc R U . . .
H25B H -0.0694 0.5204 0.8145 0.061 Uiso 1 1 calc R U . . .
H25C H -0.1359 0.6753 0.7977 0.061 Uiso 1 1 calc R U . . .
C26 C 0.6204(3) 0.25902(13) 0.82388(4) 0.0333(3) Uani 1 1 d . . . . .
H26A H 0.7794 0.2935 0.8269 0.040 Uiso 1 1 calc R U . . .
H26B H 0.6516 0.1907 0.8024 0.040 Uiso 1 1 calc R U . . .
C27 C 0.5428(3) 0.19234(14) 0.86278(4) 0.0348(3) Uani 1 1 d . . . . .
H27A H 0.3946 0.1500 0.8584 0.042 Uiso 1 1 calc R U . . .
H27B H 0.4874 0.2651 0.8828 0.042 Uiso 1 1 calc R U . . .
C28 C 0.7654(3) 0.08025(14) 0.87891(4) 0.0344(3) Uani 1 1 d . . . . .
H28A H 0.9143 0.1224 0.8829 0.041 Uiso 1 1 calc R U . . .
H28B H 0.8191 0.0069 0.8590 0.041 Uiso 1 1 calc R U . . .
C29 C 0.6895(3) 0.01397(14) 0.91845(4) 0.0357(3) Uani 1 1 d . . . . .
H29A H 0.6253 0.0881 0.9378 0.043 Uiso 1 1 calc R U . . .
H29B H 0.5473 -0.0330 0.9140 0.043 Uiso 1 1 calc R U . . .
C30 C 0.9150(3) -0.09195(14) 0.93621(4) 0.0355(3) Uani 1 1 d . . . . .
H30A H 0.9757 -0.1672 0.9171 0.043 Uiso 1 1 calc R U . . .
H30B H 1.0590 -0.0455 0.9398 0.043 Uiso 1 1 calc R U . . .
C31 C 0.8454(3) -0.15638(14) 0.97638(4) 0.0344(3) Uani 1 1 d . . . . .
H31A H 0.7814 -0.0812 0.9954 0.041 Uiso 1 1 calc R U . . .
H31B H 0.7043 -0.2049 0.9727 0.041 Uiso 1 1 calc R U . . .
C32 C 1.0741(3) -0.25916(14) 0.99402(4) 0.0339(3) Uani 1 1 d . . . . .
H32A H 1.2139 -0.2099 0.9978 0.041 Uiso 1 1 calc R U . . .
H32B H 1.1394 -0.3330 0.9746 0.041 Uiso 1 1 calc R U . . .
C33 C 1.0116(2) -0.32729(14) 1.03385(4) 0.0322(3) Uani 1 1 d . . . . .
H33A H 0.9487 -0.2540 1.0535 0.039 Uiso 1 1 calc R U . . .
H33B H 0.8715 -0.3766 1.0303 0.039 Uiso 1 1 calc R U . . .
C34 C 1.2452(3) -0.43026(14) 1.05022(4) 0.0327(3) Uani 1 1 d . . . . .
H34A H 1.3837 -0.3801 1.0541 0.039 Uiso 1 1 calc R U . . .
H34B H 1.3101 -0.5019 1.0302 0.039 Uiso 1 1 calc R U . . .
C35 C 1.1896(3) -0.50271(14) 1.08958(4) 0.0350(3) Uani 1 1 d . . . . .
H35A H 1.0540 -0.5548 1.0857 0.042 Uiso 1 1 calc R U . . .
H35B H 1.1232 -0.4316 1.1097 0.042 Uiso 1 1 calc R U . . .
C36 C 1.4300(3) -0.60313(16) 1.10516(4) 0.0433(4) Uani 1 1 d . . . . .
H36A H 1.4990 -0.6728 1.0852 0.065 Uiso 1 1 calc R U . . .
H36B H 1.3817 -0.6487 1.1294 0.065 Uiso 1 1 calc R U . . .
H36C H 1.5610 -0.5512 1.1107 0.065 Uiso 1 1 calc R U . . .

loop_
_atom_site_aniso_label
_atom_site_aniso_U_11
_atom_site_aniso_U_22
_atom_site_aniso_U_33
_atom_site_aniso_U_23
_atom_site_aniso_U_13
_atom_site_aniso_U_12
O1 0.0302(5) 0.0322(5) 0.0278(5) 0.0084(4) 0.0021(4) 0.0026(4)
O2 0.0421(5) 0.0325(5) 0.0294(5) 0.0102(4) 0.0024(4) 0.0034(4)
N1 0.0328(6) 0.0284(5) 0.0259(6) 0.0042(4) -0.0003(4) -0.0059(4)
C1 0.0274(6) 0.0242(6) 0.0247(6) 0.0011(5) -0.0014(5) -0.0068(5)
C2 0.0243(6) 0.0262(6) 0.0311(7) 0.0026(5) -0.0008(5) -0.0003(5)
C3 0.0242(6) 0.0284(6) 0.0276(6) 0.0007(5) 0.0032(5) -0.0033(5)
C4 0.0269(6) 0.0231(6) 0.0236(6) 0.0004(5) -0.0007(5) -0.0050(5)
C5 0.0256(6) 0.0254(6) 0.0290(6) 0.0009(5) -0.0001(5) -0.0005(5)
C6 0.0260(6) 0.0294(6) 0.0262(6) -0.0016(5) 0.0035(5) -0.0042(5)
C7 0.0291(6) 0.0252(6) 0.0283(6) 0.0007(5) -0.0006(5) -0.0004(5)
C8 0.0283(6) 0.0236(6) 0.0275(6) 0.0006(5) -0.0008(5) -0.0035(5)
C9 0.0302(6) 0.0234(6) 0.0287(6) -0.0001(5) 0.0006(5) -0.0029(5)
C10 0.0290(6) 0.0230(6) 0.0308(7) 0.0003(5) -0.0007(5) -0.0019(5)
C11 0.0271(6) 0.0250(6) 0.0325(7) 0.0015(5) 0.0006(5) -0.0019(5)
C12 0.0289(6) 0.0252(6) 0.0303(7) 0.0017(5) 0.0002(5) -0.0019(5)
C13 0.0293(6) 0.0262(6) 0.0315(7) 0.0023(5) -0.0012(5) -0.0026(5)
C14 0.0316(7) 0.0311(7) 0.0309(7) 0.0034(5) -0.0019(5) -0.0026(5)
C15 0.0372(7) 0.0282(7) 0.0354(7) 0.0034(5) -0.0062(6) -0.0025(6)
C16 0.0489(9) 0.0455(9) 0.0426(9) 0.0135(7) -0.0084(7) -0.0111(7)
C17 0.0807(12) 0.0413(9) 0.0510(10) 0.0183(7) -0.0221(9) -0.0177(8)
C18 0.0338(7) 0.0319(7) 0.0257(6) 0.0017(5) 0.0027(5) -0.0031(5)
C19 0.0320(6) 0.0273(6) 0.0251(6) 0.0007(5) -0.0016(5) -0.0055(5)
C20 0.0307(6) 0.0251(6) 0.0284(7) 0.0019(5) -0.0023(5) -0.0013(5)
C21 0.0300(6) 0.0265(6) 0.0277(6) 0.0014(5) 0.0007(5) -0.0042(5)
C22 0.0351(7) 0.0254(6) 0.0244(6) 0.0034(5) -0.0030(5) -0.0052(5)
C23 0.0351(7) 0.0301(7) 0.0329(7) 0.0032(5) -0.0010(6) 0.0033(5)
C24 0.0339(7) 0.0362(7) 0.0281(7) 0.0024(5) 0.0050(5) 0.0010(6)
C25 0.0409(8) 0.0390(8) 0.0346(7) 0.0079(6) 0.0083(6) 0.0041(6)
C26 0.0363(7) 0.0282(7) 0.0321(7) 0.0060(5) -0.0032(6) 0.0004(5)
C27 0.0377(7) 0.0331(7) 0.0319(7) 0.0080(6) -0.0015(6) -0.0046(6)
C28 0.0350(7) 0.0352(7) 0.0312(7) 0.0096(6) -0.0020(6) -0.0043(6)
C29 0.0328(7) 0.0355(7) 0.0368(8) 0.0113(6) -0.0006(6) -0.0043(6)
C30 0.0322(7) 0.0382(7) 0.0344(7) 0.0112(6) -0.0008(6) -0.0046(6)
C31 0.0316(7) 0.0364(7) 0.0331(7) 0.0102(6) 0.0001(6) -0.0037(6)
C32 0.0303(7) 0.0388(7) 0.0317(7) 0.0089(6) -0.0011(5) -0.0060(6)
C33 0.0296(7) 0.0365(7) 0.0287(7) 0.0072(5) 0.0011(5) -0.0044(5)
C34 0.0306(7) 0.0385(7) 0.0276(7) 0.0062(5) 0.0016(5) -0.0058(6)
C35 0.0339(7) 0.0389(7) 0.0290(7) 0.0071(6) 0.0033(5) -0.0025(6)
C36 0.0411(8) 0.0489(9) 0.0342(8) 0.0115(6) 0.0026(6) 0.0010(7)

loop_
_atom_type_symbol
_atom_type_description
_atom_type_scat_dispersion_real
_atom_type_scat_dispersion_imag
_atom_type_scat_source
C C 0.0033 0.0016 'International Tables Vol C Tables 4.2.6.8 and 6.1.1.4'
H H 0.0000 0.0000 'International Tables Vol C Tables 4.2.6.8 and 6.1.1.4'
N N 0.0061 0.0033 'International Tables Vol C Tables 4.2.6.8 and 6.1.1.4'
O O 0.0106 0.0060 'International Tables Vol C Tables 4.2.6.8 and 6.1.1.4'

loop_
_geom_angle_atom_site_label_1
_geom_angle_atom_site_label_2
_geom_angle_atom_site_label_3
_geom_angle
_geom_angle_site_symmetry_1
_geom_angle_site_symmetry_3
_geom_angle_publ_flag
C4 O1 C7 119.13(9) . . ?
C22 O2 C26 118.39(10) . . ?
C18 N1 C1 122.03(11) . . ?
C6 C1 C2 117.89(11) . . ?
C6 C1 N1 116.20(10) . . ?
C2 C1 N1 125.91(11) . . ?
C3 C2 C1 120.71(11) . . ?
C3 C2 H2 119.6 . . ?
C1 C2 H2 119.6 . . ?
C2 C3 C4 120.55(11) . . ?
C2 C3 H3 119.7 . . ?
C4 C3 H3 119.7 . . ?
O1 C4 C5 125.37(11) . . ?
O1 C4 C3 114.95(10) . . ?
C5 C4 C3 119.67(11) . . ?
C6 C5 C4 119.21(11) . . ?
C6 C5 H5 120.4 . . ?
C4 C5 H5 120.4 . . ?
C5 C6 C1 121.97(11) . . ?
C5 C6 H6 119.0 . . ?
C1 C6 H6 119.0 . . ?
O1 C7 C8 105.46(9) . . ?
O1 C7 H7A 110.6 . . ?
C8 C7 H7A 110.6 . . ?
O1 C7 H7B 110.6 . . ?
C8 C7 H7B 110.6 . . ?
H7A C7 H7B 108.8 . . ?
C7 C8 C9 115.35(10) . . ?
C7 C8 H8A 108.4 . . ?
C9 C8 H8A 108.4 . . ?
C7 C8 H8B 108.4 . . ?
C9 C8 H8B 108.4 . . ?
H8A C8 H8B 107.5 . . ?
C8 C9 C10 110.43(10) . . ?
C8 C9 H9A 109.6 . . ?
C10 C9 H9A 109.6 . . ?
C8 C9 H9B 109.6 . . ?
C10 C9 H9B 109.6 . . ?
H9A C9 H9B 108.1 . . ?
C9 C10 C11 115.99(10) . . ?
C9 C10 H10A 108.3 . . ?
C11 C10 H10A 108.3 . . ?
C9 C10 H10B 108.3 . . ?
C11 C10 H10B 108.3 . . ?
H10A C10 H10B 107.4 . . ?
C12 C11 C10 110.87(10) . . ?
C12 C11 H11A 109.5 . . ?
C10 C11 H11A 109.5 . . ?
C12 C11 H11B 109.5 . . ?
C10 C11 H11B 109.5 . . ?
H11A C11 H11B 108.1 . . ?
C11 C12 C13 115.77(10) . . ?
C11 C12 H12A 108.3 . . ?
C13 C12 H12A 108.3 . . ?
C11 C12 H12B 108.3 . . ?
C13 C12 H12B 108.3 . . ?
H12A C12 H12B 107.4 . . ?
C14 C13 C12 111.90(10) . . ?
C14 C13 H13A 109.2 . . ?
C12 C13 H13A 109.2 . . ?
C14 C13 H13B 109.2 . . ?
C12 C13 H13B 109.2 . . ?
H13A C13 H13B 107.9 . . ?
C13 C14 C15 114.95(11) . . ?
C13 C14 H14A 108.5 . . ?
C15 C14 H14A 108.5 . . ?
C13 C14 H14B 108.5 . . ?
C15 C14 H14B 108.5 . . ?
H14A C14 H14B 107.5 . . ?
C16 C15 C14 113.04(11) . . ?
C16 C15 H15A 109.0 . . ?
C14 C15 H15A 109.0 . . ?
C16 C15 H15B 109.0 . . ?
C14 C15 H15B 109.0 . . ?
H15A C15 H15B 107.8 . . ?
C15 C16 C17 113.19(13) . . ?
C15 C16 H16A 108.9 . . ?
C17 C16 H16A 108.9 . . ?
C15 C16 H16B 108.9 . . ?
C17 C16 H16B 108.9 . . ?
H16A C16 H16B 107.8 . . ?
C16 C17 H17A 109.5 . . ?
C16 C17 H17B 109.5 . . ?
H17A C17 H17B 109.5 . . ?
C16 C17 H17C 109.5 . . ?
H17A C17 H17C 109.5 . . ?
H17B C17 H17C 109.5 . . ?
N1 C18 C19 122.51(12) . . ?
N1 C18 H18 118.7 . . ?
C19 C18 H18 118.7 . . ?
C24 C19 C20 118.26(11) . . ?
C24 C19 C18 120.41(11) . . ?
C20 C19 C18 121.32(11) . . ?
C21 C20 C19 122.07(12) . . ?
C21 C20 H20 119.0 . . ?
C19 C20 H20 119.0 . . ?
C20 C21 C22 118.01(11) . . ?
C20 C21 C25 121.89(11) . . ?
C22 C21 C25 120.07(11) . . ?
O2 C22 C23 124.56(11) . . ?
O2 C22 C21 114.44(11) . . ?
C23 C22 C21 121.00(11) . . ?
C22 C23 C24 119.48(12) . . ?
C22 C23 H23 120.3 . . ?
C24 C23 H23 120.3 . . ?
C23 C24 C19 121.14(12) . . ?
C23 C24 H24 119.4 . . ?
C19 C24 H24 119.4 . . ?
C21 C25 H25A 109.5 . . ?
C21 C25 H25B 109.5 . . ?
H25A C25 H25B 109.5 . . ?
C21 C25 H25C 109.5 . . ?
H25A C25 H25C 109.5 . . ?
H25B C25 H25C 109.5 . . ?
O2 C26 C27 106.79(10) . . ?
O2 C26 H26A 110.4 . . ?
C27 C26 H26A 110.4 . . ?
O2 C26 H26B 110.4 . . ?
C27 C26 H26B 110.4 . . ?
H26A C26 H26B 108.6 . . ?
C26 C27 C28 112.63(11) . . ?
C26 C27 H27A 109.1 . . ?
C28 C27 H27A 109.1 . . ?
C26 C27 H27B 109.1 . . ?
C28 C27 H27B 109.1 . . ?
H27A C27 H27B 107.8 . . ?
C27 C28 C29 112.89(11) . . ?
C27 C28 H28A 109.0 . . ?
C29 C28 H28A 109.0 . . ?
C27 C28 H28B 109.0 . . ?
C29 C28 H28B 109.0 . . ?
H28A C28 H28B 107.8 . . ?
C30 C29 C28 113.42(11) . . ?
C30 C29 H29A 108.9 . . ?
C28 C29 H29A 108.9 . . ?
C30 C29 H29B 108.9 . . ?
C28 C29 H29B 108.9 . . ?
H29A C29 H29B 107.7 . . ?
C31 C30 C29 114.28(11) . . ?
C31 C30 H30A 108.7 . . ?
C29 C30 H30A 108.7 . . ?
C31 C30 H30B 108.7 . . ?
C29 C30 H30B 108.7 . . ?
H30A C30 H30B 107.6 . . ?
C32 C31 C30 113.49(11) . . ?
C32 C31 H31A 108.9 . . ?
C30 C31 H31A 108.9 . . ?
C32 C31 H31B 108.9 . . ?
C30 C31 H31B 108.9 . . ?
H31A C31 H31B 107.7 . . ?
C31 C32 C33 115.10(11) . . ?
C31 C32 H32A 108.5 . . ?
C33 C32 H32A 108.5 . . ?
C31 C32 H32B 108.5 . . ?
C33 C32 H32B 108.5 . . ?
H32A C32 H32B 107.5 . . ?
C34 C33 C32 113.33(10) . . ?
C34 C33 H33A 108.9 . . ?
C32 C33 H33A 108.9 . . ?
C34 C33 H33B 108.9 . . ?
C32 C33 H33B 108.9 . . ?
H33A C33 H33B 107.7 . . ?
C33 C34 C35 114.97(11) . . ?
C33 C34 H34A 108.5 . . ?
C35 C34 H34A 108.5 . . ?
C33 C34 H34B 108.5 . . ?
C35 C34 H34B 108.5 . . ?
H34A C34 H34B 107.5 . . ?
C34 C35 C36 113.15(11) . . ?
C34 C35 H35A 108.9 . . ?
C36 C35 H35A 108.9 . . ?
C34 C35 H35B 108.9 . . ?
C36 C35 H35B 108.9 . . ?
H35A C35 H35B 107.8 . . ?
C35 C36 H36A 109.5 . . ?
C35 C36 H36B 109.5 . . ?
H36A C36 H36B 109.5 . . ?
C35 C36 H36C 109.5 . . ?
H36A C36 H36C 109.5 . . ?
H36B C36 H36C 109.5 . . ?

loop_
_geom_bond_atom_site_label_1
_geom_bond_atom_site_label_2
_geom_bond_distance
_geom_bond_site_symmetry_2
_geom_bond_publ_flag
O1 C4 1.3672(14) . ?
O1 C7 1.4350(14) . ?
O2 C22 1.3734(15) . ?
O2 C26 1.4318(14) . ?
N1 C18 1.2666(16) . ?
N1 C1 1.4189(16) . ?
C1 C6 1.3902(16) . ?
C1 C2 1.4049(17) . ?
C2 C3 1.3776(17) . ?
C2 H2 0.9300 . ?
C3 C4 1.3957(16) . ?
C3 H3 0.9300 . ?
C4 C5 1.3899(16) . ?
C5 C6 1.3900(17) . ?
C5 H5 0.9300 . ?
C6 H6 0.9300 . ?
C7 C8 1.5082(17) . ?
C7 H7A 0.9700 . ?
C7 H7B 0.9700 . ?
C8 C9 1.5217(16) . ?
C8 H8A 0.9700 . ?
C8 H8B 0.9700 . ?
C9 C10 1.5232(17) . ?
C9 H9A 0.9700 . ?
C9 H9B 0.9700 . ?
C10 C11 1.5264(16) . ?
C10 H10A 0.9700 . ?
C10 H10B 0.9700 . ?
C11 C12 1.5227(17) . ?
C11 H11A 0.9700 . ?
C11 H11B 0.9700 . ?
C12 C13 1.5236(16) . ?
C12 H12A 0.9700 . ?
C12 H12B 0.9700 . ?
C13 C14 1.5195(17) . ?
C13 H13A 0.9700 . ?
C13 H13B 0.9700 . ?
C14 C15 1.5228(17) . ?
C14 H14A 0.9700 . ?
C14 H14B 0.9700 . ?
C15 C16 1.521(2) . ?
C15 H15A 0.9700 . ?
C15 H15B 0.9700 . ?
C16 C17 1.523(2) . ?
C16 H16A 0.9700 . ?
C16 H16B 0.9700 . ?
C17 H17A 0.9600 . ?
C17 H17B 0.9600 . ?
C17 H17C 0.9600 . ?
C18 C19 1.4618(17) . ?
C18 H18 0.9300 . ?
C19 C24 1.3896(17) . ?
C19 C20 1.4030(17) . ?
C20 C21 1.3791(17) . ?
C20 H20 0.9300 . ?
C21 C22 1.4116(17) . ?
C21 C25 1.5040(17) . ?
C22 C23 1.3835(18) . ?
C23 C24 1.3882(18) . ?
C23 H23 0.9300 . ?
C24 H24 0.9300 . ?
C25 H25A 0.9600 . ?
C25 H25B 0.9600 . ?
C25 H25C 0.9600 . ?
C26 C27 1.5113(18) . ?
C26 H26A 0.9700 . ?
C26 H26B 0.9700 . ?
C27 C28 1.5227(17) . ?
C27 H27A 0.9700 . ?
C27 H27B 0.9700 . ?
C28 C29 1.5245(18) . ?
C28 H28A 0.9700 . ?
C28 H28B 0.9700 . ?
C29 C30 1.5225(17) . ?
C29 H29A 0.9700 . ?
C29 H29B 0.9700 . ?
C30 C31 1.5246(17) . ?
C30 H30A 0.9700 . ?
C30 H30B 0.9700 . ?
C31 C32 1.5166(17) . ?
C31 H31A 0.9700 . ?
C31 H31B 0.9700 . ?
C32 C33 1.5210(17) . ?
C32 H32A 0.9700 . ?
C32 H32B 0.9700 . ?
C33 C34 1.5181(17) . ?
C33 H33A 0.9700 . ?
C33 H33B 0.9700 . ?
C34 C35 1.5183(17) . ?
C34 H34A 0.9700 . ?
C34 H34B 0.9700 . ?
C35 C36 1.5210(18) . ?
C35 H35A 0.9700 . ?
C35 H35B 0.9700 . ?
C36 H36A 0.9600 . ?
C36 H36B 0.9600 . ?
C36 H36C 0.9600 . ?

loop_
_geom_torsion_atom_site_label_1
_geom_torsion_atom_site_label_2
_geom_torsion_atom_site_label_3
_geom_torsion_atom_site_label_4
_geom_torsion
_geom_torsion_site_symmetry_1
_geom_torsion_site_symmetry_2
_geom_torsion_site_symmetry_3
_geom_torsion_site_symmetry_4
_geom_torsion_publ_flag
C18 N1 C1 C6 178.04(11) . . . . ?
C18 N1 C1 C2 -1.9(2) . . . . ?
C6 C1 C2 C3 -0.29(18) . . . . ?
N1 C1 C2 C3 179.60(11) . . . . ?
C1 C2 C3 C4 -0.15(19) . . . . ?
C7 O1 C4 C5 -0.79(17) . . . . ?
C7 O1 C4 C3 178.96(10) . . . . ?
C2 C3 C4 O1 -179.22(10) . . . . ?
C2 C3 C4 C5 0.55(18) . . . . ?
O1 C4 C5 C6 179.25(11) . . . . ?
C3 C4 C5 C6 -0.49(18) . . . . ?
C4 C5 C6 C1 0.05(18) . . . . ?
C2 C1 C6 C5 0.34(18) . . . . ?
N1 C1 C6 C5 -179.56(11) . . . . ?
C4 O1 C7 C8 179.78(9) . . . . ?
O1 C7 C8 C9 -174.21(9) . . . . ?
C7 C8 C9 C10 179.04(10) . . . . ?
C8 C9 C10 C11 -178.92(10) . . . . ?
C9 C10 C11 C12 179.75(10) . . . . ?
C10 C11 C12 C13 178.93(10) . . . . ?
C11 C12 C13 C14 -178.63(11) . . . . ?
C12 C13 C14 C15 177.25(10) . . . . ?
C13 C14 C15 C16 178.65(12) . . . . ?
C14 C15 C16 C17 178.35(12) . . . . ?
C1 N1 C18 C19 179.40(10) . . . . ?
N1 C18 C19 C24 177.25(12) . . . . ?
N1 C18 C19 C20 -3.8(2) . . . . ?
C24 C19 C20 C21 0.05(19) . . . . ?
C18 C19 C20 C21 -178.91(11) . . . . ?
C19 C20 C21 C22 -1.70(19) . . . . ?
C19 C20 C21 C25 176.36(12) . . . . ?
C26 O2 C22 C23 3.42(19) . . . . ?
C26 O2 C22 C21 -176.80(11) . . . . ?
C20 C21 C22 O2 -177.85(10) . . . . ?
C25 C21 C22 O2 4.06(17) . . . . ?
C20 C21 C22 C23 1.94(19) . . . . ?
C25 C21 C22 C23 -176.15(13) . . . . ?
O2 C22 C23 C24 179.24(12) . . . . ?
C21 C22 C23 C24 -0.5(2) . . . . ?
C22 C23 C24 C19 -1.2(2) . . . . ?
C20 C19 C24 C23 1.4(2) . . . . ?
C18 C19 C24 C23 -179.59(12) . . . . ?
C22 O2 C26 C27 -176.30(10) . . . . ?
O2 C26 C27 C28 -172.86(11) . . . . ?
C26 C27 C28 C29 179.23(11) . . . . ?
C27 C28 C29 C30 -176.53(11) . . . . ?
C28 C29 C30 C31 178.33(11) . . . . ?
C29 C30 C31 C32 -178.74(11) . . . . ?
C30 C31 C32 C33 -179.21(11) . . . . ?
C31 C32 C33 C34 179.50(11) . . . . ?
C32 C33 C34 C35 -178.87(11) . . . . ?
C33 C34 C35 C36 -179.12(12) . . . . ?
